data_4123484
loop_
_publ_author_name
'Rodler, Fabian'
'Schade, Boris'
'J\"ager, Christof M'
'Backes, Susanne'
'Hampel, Frank'
'B\"ottcher, Christoph'
'Clark, Timothy'
'Hirsch, Andreas'

_publ_section_title
;
 Amphiphilic Perylene-Calix[4]arene Hybrids: Synthesis and Tunable
 Self-Assembly.
;
_journal_issue 9
_journal_name_full 'Journal of the American Chemical Society'
_journal_page_first 3308
_journal_page_last 3317
_journal_paper_doi 10.1021/ja512048t
_journal_volume 137
_journal_year 2015
_chemical_formula_moiety 'C38 H40 O8'
_chemical_formula_sum 'C38 H40 O8'
_chemical_formula_weight 624.70
_chemical_name_systematic
;
 ? 
;
_space_group_crystal_system triclinic
_space_group_IT_number 2
_space_group_name_Hall '-P 1'
_space_group_name_H-M_alt 'P -1'
_symmetry_space_group_name_Hall '-P 1'
_symmetry_space_group_name_H-M 'P -1'
_atom_sites_solution_hydrogens geom
_atom_sites_solution_primary direct
_atom_sites_solution_secondary difmap
_audit_creation_date 2014-11-28
_audit_creation_method
;
Olex2 1.2-beta
(compiled 2014.11.25 svn.r3098 for OlexSys, GUI svn.r4951)
;
_cell_angle_alpha 97.369(3)
_cell_angle_beta 95.733(4)
_cell_angle_gamma 99.239(4)
_cell_formula_units_Z 2
_cell_length_a 9.7356(5)
_cell_length_b 11.2251(4)
_cell_length_c 14.6888(6)
_cell_measurement_reflns_used 6845
_cell_measurement_temperature 173.00(14)
_cell_measurement_theta_max 29.5616
_cell_measurement_theta_min 2.8123
_cell_volume 1559.38(12)
_computing_cell_refinement
;
CrysAlisPro, Agilent Technologies,
Version 1.171.35.19 (release 27-10-2011 CrysAlis171 .NET)
(compiled Oct 27 2011,15:02:11)
;
_computing_data_collection
;
CrysAlisPro, Agilent Technologies,
Version 1.171.35.19 (release 27-10-2011 CrysAlis171 .NET)
(compiled Oct 27 2011,15:02:11)
;
_computing_data_reduction
;
CrysAlisPro, Agilent Technologies,
Version 1.171.35.19 (release 27-10-2011 CrysAlis171 .NET)
(compiled Oct 27 2011,15:02:11)
;
_computing_molecular_graphics 'Olex2 (Dolomanov et al., 2009)'
_computing_publication_material 'Olex2 (Dolomanov et al., 2009)'
_computing_structure_refinement 'ShelXL (Sheldrick, 2008)'
_computing_structure_solution 'ShelXS (Sheldrick, 2008)'
_diffrn_ambient_temperature 173.00(14)
_diffrn_detector_area_resol_mean 10.6144
_diffrn_measured_fraction_theta_full 0.963
_diffrn_measured_fraction_theta_max 0.963
_diffrn_measurement_details
;
  1 omega  -10.00   28.00   1.0000    7.9700
omega____ theta____ kappa____ phi______ frames
    -      -10.5692  -97.0000  -33.0000 38

  2 omega   -6.00   50.00   1.0000    7.9700
omega____ theta____ kappa____ phi______ frames
    -       12.2880  -97.0000  146.0000 56

  3 omega  -16.00   26.00   1.0000    7.9700
omega____ theta____ kappa____ phi______ frames
    -       12.2880  -97.0000  105.0000 42

  4 omega  -10.00   84.00   1.0000    7.9700
omega____ theta____ kappa____ phi______ frames
    -       12.2880   38.0000  -60.0000 94

  5 omega   20.00   46.00   1.0000    7.9700
omega____ theta____ kappa____ phi______ frames
    -       12.2880  -97.0000  -33.0000 26

  6 omega  -40.00   63.00   1.0000    7.9700
omega____ theta____ kappa____ phi______ frames
    -       12.2880    0.0000   90.0000 103
;
_diffrn_measurement_device_type 'SuperNova, Dual, Cu at zero, Atlas'
_diffrn_measurement_method '\w scans'
_diffrn_orient_matrix_UB_11 0.0261295000
_diffrn_orient_matrix_UB_12 0.0363001000
_diffrn_orient_matrix_UB_13 0.0432949000
_diffrn_orient_matrix_UB_21 -0.0660455000
_diffrn_orient_matrix_UB_22 -0.0155836000
_diffrn_orient_matrix_UB_23 0.0159168000
_diffrn_orient_matrix_UB_31 0.0220802000
_diffrn_orient_matrix_UB_32 -0.0512671000
_diffrn_orient_matrix_UB_33 0.0167168000
_diffrn_radiation_monochromator mirror
_diffrn_radiation_type 'Mo K\a'
_diffrn_radiation_wavelength 0.7107
_diffrn_reflns_av_R_equivalents 0.0221
_diffrn_reflns_av_unetI/netI 0.0373
_diffrn_reflns_limit_h_max 12
_diffrn_reflns_limit_h_min -13
_diffrn_reflns_limit_k_max 15
_diffrn_reflns_limit_k_min -14
_diffrn_reflns_limit_l_max 20
_diffrn_reflns_limit_l_min -19
_diffrn_reflns_number 15087
_diffrn_reflns_theta_full 29.63
_diffrn_reflns_theta_max 29.63
_diffrn_reflns_theta_min 2.82
_diffrn_source 'SuperNova (Mo) X-ray Source'
_diffrn_source_current n/a
_diffrn_source_voltage n/a
_exptl_absorpt_coefficient_mu 0.093
_exptl_absorpt_correction_T_max 1.00000
_exptl_absorpt_correction_T_min 0.95096
_exptl_absorpt_correction_type analytical
_exptl_absorpt_process_details
;
CrysAlisPro, Agilent Technologies,
Version 1.171.35.19 (release 27-10-2011 CrysAlis171 .NET)
(compiled Oct 27 2011,15:02:11)
Empirical absorption correction using spherical harmonics,
 implemented in SCALE3 ABSPACK scaling algorithm.
;
_exptl_crystal_colour 'clear light colourless'
_exptl_crystal_colour_lustre clear
_exptl_crystal_colour_modifier light
_exptl_crystal_colour_primary colourless
_exptl_crystal_density_diffrn 1.330
_exptl_crystal_density_method 'not measured'
_exptl_crystal_description cube
_exptl_crystal_F_000 664
_exptl_crystal_recrystallization_method 'crystallized from DCM'
_exptl_crystal_size_max 0.3557
_exptl_crystal_size_mid 0.2655
_exptl_crystal_size_min 0.2267
_refine_diff_density_max 0.787
_refine_diff_density_min -0.323
_refine_diff_density_rms 0.051
_refine_ls_extinction_method none
_refine_ls_goodness_of_fit_ref 1.042
_refine_ls_hydrogen_treatment constr
_refine_ls_matrix_type full
_refine_ls_number_parameters 419
_refine_ls_number_reflns 7362
_refine_ls_number_restraints 0
_refine_ls_restrained_S_all 1.042
_refine_ls_R_factor_all 0.0647
_refine_ls_R_factor_gt 0.0515
_refine_ls_shift/su_max 0.000
_refine_ls_shift/su_mean 0.000
_refine_ls_structure_factor_coef Fsqd
_refine_ls_weighting_details 'calc w=1/[\s^2^(Fo^2^)+(0.0513P)^2^+0.9022P] where P=(Fo^2^+2Fc^2^)/3'
_refine_ls_weighting_scheme calc
_refine_ls_wR_factor_gt 0.1214
_refine_ls_wR_factor_ref 0.1319
_reflns_number_gt 5948
_reflns_number_total 7362
_reflns_threshold_expression >2sigma(I)
_cod_data_source_file ja512048t_si_001.cif
_cod_data_source_block fr01
_cod_depositor_comments 'Adding full bibliography for 4123484.cif.'
_cod_original_cell_volume 1559.39(12)
_cod_database_code 4123484
_chemical_oxdiff_formula 'C38 H40 O8'
_reflns_odcompleteness_completeness 99.84
_reflns_odcompleteness_iscentric 1
_reflns_odcompleteness_theta 26.32
_olex2_refinement_description
;
1. Fixed Uiso
 At 1.2 times of:
  All C(H) groups, All C(H,H) groups
 At 1.5 times of:
  All C(H,H,H) groups, All O(H) groups
2.a Secondary CH2 refined with riding coordinates:
 C5(H5A,H5B), C7(H7A,H7B), C14(H14A,H14B), C21(H21A,H21B), C28(H28A,H28B),
 C29(H29A,H29B), C30(H30A,H30B), C34(H34A,H34B), C35(H35A,H35B), C36(H36A,H36B)
2.b Aromatic/amide H refined with riding coordinates:
 C1A(H1A), C3(H3A), C4(H4), C10(H10), C11(H11), C12(H12), C17(H17), C18(H18),
 C19(H19), C24(H24), C25(H25), C26(H26)
2.c Idealised Me refined as rotating group:
 C33(H33A,H33B,H33C), C38(H38A,H38B,H38C)
2.d Idealised tetrahedral OH refined as rotating group:
 O1(H1), O3(H3)
;
_olex2_date_sample_data_collection 1320685523.2
_olex2_date_sample_submission 26.10.2011
_olex2_exptl_crystal_mounting_method 'mounted on a loop'
_olex2_submission_special_instructions 'No special instructions were received'

loop_
_space_group_symop_id
_space_group_symop_operation_xyz
1 'x, y, z'
2 '-x, -y, -z'

loop_
_atom_site_label
_atom_site_type_symbol
_atom_site_fract_x
_atom_site_fract_y
_atom_site_fract_z
_atom_site_U_iso_or_equiv
_atom_site_adp_type
_atom_site_occupancy
_atom_site_calc_flag
_atom_site_refinement_flags_posn
O1 O 0.50647(13) 0.38684(11) 0.33017(8) 0.0268(3) Uani 1 d .
H1 H 0.5137 0.3267 0.3554 0.040 Uiso 1 calc GR
O2 O 0.53689(11) 0.16801(10) 0.38305(7) 0.0196(2) Uani 1 d .
O3 O 0.51541(13) 0.12426(10) 0.18063(8) 0.0251(3) Uani 1 d .
H3 H 0.5221 0.1881 0.1586 0.038 Uiso 1 calc GR
O4 O 0.54697(11) 0.35355(10) 0.13594(7) 0.0198(2) Uani 1 d .
O5 O 1.00615(16) 0.27476(13) 0.31949(12) 0.0442(4) Uani 1 d .
O6 O 0.96755(15) 0.09998(14) 0.22164(10) 0.0399(3) Uani 1 d .
O7 O 0.95871(15) 0.65701(12) 0.20649(10) 0.0380(3) Uani 1 d .
O8 O 0.76957(15) 0.66301(12) 0.28061(10) 0.0383(3) Uani 1 d .
C1 C 0.39817(17) 0.43787(14) 0.36000(11) 0.0205(3) Uani 1 d .
C1A C 0.1937(2) -0.13868(16) 0.03686(13) 0.0302(4) Uani 1 d .
H1A H 0.1216 -0.1988 0.0054 0.036 Uiso 1 calc R
C2 C 0.35079(18) 0.52206(14) 0.30721(11) 0.0219(3) Uani 1 d .
C3 C 0.24202(19) 0.57898(15) 0.33517(12) 0.0272(4) Uani 1 d .
H3A H 0.2093 0.6349 0.3007 0.033 Uiso 1 calc R
C4 C 0.1817(2) 0.55349(16) 0.41353(13) 0.0302(4) Uani 1 d .
H4 H 0.1090 0.5920 0.4315 0.036 Uiso 1 calc R
C5 C 0.80430(19) 0.12386(17) 0.32629(13) 0.0297(4) Uani 1 d .
H5A H 0.8061 0.0390 0.3321 0.036 Uiso 1 calc R
H5B H 0.7249 0.1262 0.2815 0.036 Uiso 1 calc R
C6 C 0.33840(18) 0.41097(14) 0.43968(11) 0.0216(3) Uani 1 d .
C7 C 0.38763(18) 0.31723(15) 0.49539(11) 0.0227(3) Uani 1 d .
H7A H 0.3603 0.3305 0.5571 0.027 Uiso 1 calc R
H7B H 0.4892 0.3281 0.5011 0.027 Uiso 1 calc R
C8 C 0.40008(16) 0.11801(14) 0.39377(10) 0.0186(3) Uani 1 d .
C9 C 0.32619(17) 0.18737(14) 0.45051(10) 0.0203(3) Uani 1 d .
C10 C 0.18896(18) 0.13664(16) 0.46005(11) 0.0232(3) Uani 1 d .
H10 H 0.1377 0.1803 0.4980 0.028 Uiso 1 calc R
C11 C 0.12783(18) 0.02198(16) 0.41377(11) 0.0246(3) Uani 1 d .
H11 H 0.0371 -0.0116 0.4223 0.030 Uiso 1 calc R
C12 C 0.20152(18) -0.04273(15) 0.35478(11) 0.0230(3) Uani 1 d .
H12 H 0.1587 -0.1187 0.3228 0.028 Uiso 1 calc R
C13 C 0.33873(17) 0.00445(14) 0.34283(10) 0.0198(3) Uani 1 d .
C14 C 0.41407(18) -0.06470(14) 0.27339(11) 0.0218(3) Uani 1 d .
H14A H 0.4036 -0.1494 0.2831 0.026 Uiso 1 calc R
H14B H 0.5133 -0.0305 0.2835 0.026 Uiso 1 calc R
C15 C 0.40858(16) 0.04072(14) 0.13062(11) 0.0186(3) Uani 1 d .
C16 C 0.35679(18) -0.05857(14) 0.17425(11) 0.0210(3) Uani 1 d .
C17 C 0.24920(19) -0.14722(15) 0.12573(12) 0.0270(4) Uani 1 d .
H17 H 0.2138 -0.2136 0.1535 0.032 Uiso 1 calc R
C18 C 0.23026(19) 0.47043(16) 0.46492(12) 0.0278(4) Uani 1 d .
H18 H 0.1896 0.4540 0.5176 0.033 Uiso 1 calc R
C19 C 0.24609(19) -0.04012(16) -0.00500(12) 0.0263(4) Uani 1 d .
H19 H 0.2086 -0.0349 -0.0648 0.032 Uiso 1 calc R
C20 C 0.35382(17) 0.05126(14) 0.04068(11) 0.0198(3) Uani 1 d .
C21 C 0.40720(18) 0.16019(14) -0.00559(11) 0.0213(3) Uani 1 d .
H21A H 0.3846 0.1387 -0.0721 0.026 Uiso 1 calc R
H21B H 0.5084 0.1807 0.0083 0.026 Uiso 1 calc R
C22 C 0.41190(17) 0.36194(14) 0.09843(11) 0.0191(3) Uani 1 d .
C23 C 0.34307(17) 0.27082(14) 0.02679(10) 0.0200(3) Uani 1 d .
C24 C 0.20903(18) 0.28064(15) -0.01111(11) 0.0224(3) Uani 1 d .
H24 H 0.1618 0.2223 -0.0595 0.027 Uiso 1 calc R
C25 C 0.14502(17) 0.37650(15) 0.02250(11) 0.0234(3) Uani 1 d .
H25 H 0.0570 0.3836 -0.0050 0.028 Uiso 1 calc R
C26 C 0.21199(18) 0.46138(15) 0.09671(11) 0.0234(3) Uani 1 d .
H26 H 0.1665 0.5231 0.1205 0.028 Uiso 1 calc R
C27 C 0.34717(17) 0.45582(14) 0.13664(11) 0.0203(3) Uani 1 d .
C28 C 0.41578(19) 0.54746(14) 0.22036(11) 0.0233(3) Uani 1 d .
H28A H 0.5151 0.5444 0.2299 0.028 Uiso 1 calc R
H28B H 0.4060 0.6290 0.2087 0.028 Uiso 1 calc R
C29 C 0.64426(17) 0.14220(16) 0.44929(11) 0.0241(3) Uani 1 d .
H29A H 0.6342 0.0551 0.4505 0.029 Uiso 1 calc R
H29B H 0.6373 0.1824 0.5108 0.029 Uiso 1 calc R
C30 C 0.78329(19) 0.19000(17) 0.41863(12) 0.0291(4) Uani 1 d .
H30A H 0.8582 0.1816 0.4648 0.035 Uiso 1 calc R
H30B H 0.7890 0.2762 0.4145 0.035 Uiso 1 calc R
C32 C 0.93559(19) 0.17598(16) 0.29062(12) 0.0265(4) Uani 1 d .
C33 C 1.0967(2) 0.1459(2) 0.18481(17) 0.0492(6) Uani 1 d .
H33A H 1.1123 0.0871 0.1351 0.074 Uiso 1 calc GR
H33B H 1.1743 0.1595 0.2329 0.074 Uiso 1 calc GR
H33C H 1.0884 0.2213 0.1622 0.074 Uiso 1 calc GR
C34 C 0.65816(17) 0.41351(15) 0.09065(11) 0.0229(3) Uani 1 d .
H34A H 0.6525 0.4993 0.0924 0.027 Uiso 1 calc R
H34B H 0.6500 0.3765 0.0265 0.027 Uiso 1 calc R
C35 C 0.79617(18) 0.39953(15) 0.14159(12) 0.0255(4) Uani 1 d .
H35A H 0.8711 0.4274 0.1064 0.031 Uiso 1 calc R
H35B H 0.7954 0.3136 0.1445 0.031 Uiso 1 calc R
C36 C 0.82831(19) 0.46962(15) 0.23997(12) 0.0272(4) Uani 1 d .
H36A H 0.7478 0.4514 0.2730 0.033 Uiso 1 calc R
H36B H 0.9070 0.4429 0.2723 0.033 Uiso 1 calc R
C37 C 0.86251(18) 0.60499(16) 0.23971(12) 0.0256(4) Uani 1 d .
C38 C 0.7864(3) 0.79248(18) 0.27949(16) 0.0440(5) Uani 1 d .
H38A H 0.7594 0.8077 0.2180 0.066 Uiso 1 calc GR
H38B H 0.8827 0.8290 0.2987 0.066 Uiso 1 calc GR
H38C H 0.7283 0.8271 0.3210 0.066 Uiso 1 calc GR

loop_
_atom_site_aniso_label
_atom_site_aniso_U_11
_atom_site_aniso_U_22
_atom_site_aniso_U_33
_atom_site_aniso_U_23
_atom_site_aniso_U_13
_atom_site_aniso_U_12
O1 0.0307(7) 0.0274(6) 0.0289(6) 0.0116(5) 0.0129(5) 0.0136(5)
O2 0.0155(5) 0.0243(6) 0.0200(5) 0.0071(4) 0.0023(4) 0.0034(4)
O3 0.0274(7) 0.0203(6) 0.0240(6) 0.0064(5) -0.0041(5) -0.0045(5)
O4 0.0164(6) 0.0219(5) 0.0212(5) 0.0076(4) 0.0016(4) 0.0007(4)
O5 0.0325(8) 0.0335(7) 0.0652(10) 0.0117(7) 0.0062(7) -0.0019(6)
O6 0.0372(8) 0.0505(9) 0.0334(7) 0.0018(6) 0.0082(6) 0.0134(7)
O7 0.0318(8) 0.0340(7) 0.0492(8) 0.0126(6) 0.0086(6) 0.0015(6)
O8 0.0399(8) 0.0246(6) 0.0505(9) 0.0011(6) 0.0142(7) 0.0040(6)
C1 0.0197(8) 0.0180(7) 0.0217(8) -0.0029(6) 0.0014(6) 0.0025(6)
C1A 0.0267(9) 0.0264(9) 0.0308(9) -0.0072(7) 0.0026(7) -0.0057(7)
C2 0.0245(9) 0.0163(7) 0.0220(8) -0.0026(6) -0.0016(6) 0.0019(6)
C3 0.0292(9) 0.0202(8) 0.0306(9) -0.0025(7) -0.0027(7) 0.0078(7)
C4 0.0257(9) 0.0295(9) 0.0341(10) -0.0068(7) 0.0029(8) 0.0107(7)
C5 0.0226(9) 0.0322(9) 0.0333(9) 0.0017(7) 0.0026(7) 0.0052(7)
C6 0.0219(8) 0.0202(7) 0.0194(7) -0.0038(6) 0.0008(6) 0.0005(6)
C7 0.0238(9) 0.0264(8) 0.0162(7) -0.0009(6) 0.0032(6) 0.0027(6)
C8 0.0169(8) 0.0231(7) 0.0169(7) 0.0075(6) 0.0022(6) 0.0032(6)
C9 0.0229(8) 0.0231(8) 0.0153(7) 0.0050(6) 0.0019(6) 0.0037(6)
C10 0.0223(9) 0.0298(8) 0.0194(7) 0.0055(6) 0.0059(6) 0.0070(7)
C11 0.0192(8) 0.0314(9) 0.0236(8) 0.0088(7) 0.0041(6) 0.0009(7)
C12 0.0231(8) 0.0222(8) 0.0230(8) 0.0067(6) 0.0027(6) -0.0006(6)
C13 0.0229(8) 0.0205(7) 0.0174(7) 0.0074(6) 0.0029(6) 0.0041(6)
C14 0.0254(9) 0.0166(7) 0.0245(8) 0.0039(6) 0.0059(7) 0.0050(6)
C15 0.0172(8) 0.0177(7) 0.0204(7) -0.0011(6) 0.0046(6) 0.0030(6)
C16 0.0223(8) 0.0183(7) 0.0230(8) 0.0004(6) 0.0077(6) 0.0049(6)
C17 0.0301(10) 0.0180(8) 0.0313(9) -0.0001(7) 0.0098(7) -0.0013(7)
C18 0.0273(9) 0.0289(9) 0.0249(8) -0.0047(7) 0.0052(7) 0.0040(7)
C19 0.0250(9) 0.0295(9) 0.0202(8) -0.0050(7) 0.0002(7) 0.0013(7)
C20 0.0190(8) 0.0212(7) 0.0190(7) -0.0011(6) 0.0054(6) 0.0043(6)
C21 0.0222(8) 0.0253(8) 0.0154(7) 0.0011(6) 0.0030(6) 0.0025(6)
C22 0.0176(8) 0.0217(7) 0.0190(7) 0.0085(6) 0.0023(6) 0.0015(6)
C23 0.0211(8) 0.0229(8) 0.0168(7) 0.0065(6) 0.0046(6) 0.0022(6)
C24 0.0217(8) 0.0262(8) 0.0178(7) 0.0045(6) 0.0005(6) -0.0003(6)
C25 0.0171(8) 0.0298(8) 0.0247(8) 0.0112(7) 0.0007(6) 0.0033(6)
C26 0.0233(8) 0.0225(8) 0.0266(8) 0.0074(6) 0.0047(7) 0.0068(6)
C27 0.0215(8) 0.0191(7) 0.0209(7) 0.0074(6) 0.0031(6) 0.0014(6)
C28 0.0265(9) 0.0163(7) 0.0265(8) 0.0043(6) 0.0002(7) 0.0027(6)
C29 0.0204(8) 0.0313(9) 0.0217(8) 0.0084(7) 0.0003(6) 0.0063(7)
C30 0.0230(9) 0.0345(9) 0.0287(9) 0.0048(7) -0.0006(7) 0.0042(7)
C32 0.0246(9) 0.0290(9) 0.0297(9) 0.0111(7) 0.0025(7) 0.0111(7)
C33 0.0385(12) 0.0761(16) 0.0468(12) 0.0275(12) 0.0244(10) 0.0248(12)
C34 0.0204(8) 0.0245(8) 0.0225(8) 0.0051(6) 0.0049(6) -0.0022(6)
C35 0.0208(9) 0.0234(8) 0.0318(9) 0.0017(7) 0.0054(7) 0.0030(6)
C36 0.0251(9) 0.0252(8) 0.0304(9) 0.0065(7) -0.0016(7) 0.0032(7)
C37 0.0217(9) 0.0275(8) 0.0247(8) 0.0029(7) -0.0053(7) 0.0013(7)
C38 0.0605(15) 0.0261(10) 0.0449(12) -0.0008(9) 0.0088(11) 0.0090(9)

loop_
_atom_type_symbol
_atom_type_description
_atom_type_scat_dispersion_real
_atom_type_scat_dispersion_imag
_atom_type_scat_source
C C 0.0033 0.0016 'International Tables Vol C Tables 4.2.6.8 and 6.1.1.4'
H H 0.0000 0.0000 'International Tables Vol C Tables 4.2.6.8 and 6.1.1.4'
O O 0.0106 0.0060 'International Tables Vol C Tables 4.2.6.8 and 6.1.1.4'

loop_
_exptl_crystal_face_index_h
_exptl_crystal_face_index_k
_exptl_crystal_face_index_l
_exptl_crystal_face_perp_dist
_exptl_oxdiff_crystal_face_indexfrac_h
_exptl_oxdiff_crystal_face_indexfrac_k
_exptl_oxdiff_crystal_face_indexfrac_l
_exptl_oxdiff_crystal_face_x
_exptl_oxdiff_crystal_face_y
_exptl_oxdiff_crystal_face_z
-1 -14 -4 0.1163 -1.0000 -14.0000 -3.9999 -0.7075 0.2206 0.6288
7 -11 12 0.1633 7.0000 -11.0000 11.9999 0.3031 -0.0999 0.9191
-4 -11 -9 0.1343 -4.0000 -11.0001 -8.9999 -0.8935 0.2924 0.3252
1 -12 -10 0.1197 1.0000 -12.0001 -9.9999 -0.8424 -0.0382 0.4701
5 -11 -13 0.1327 5.0000 -11.0001 -12.9999 -0.8315 -0.3657 0.4570
0 2 -21 0.1533 -0.0001 1.9999 -20.9998 -0.8366 -0.3654 -0.4536
0 13 -14 0.1254 -0.0000 13.0000 -13.9999 -0.1342 -0.4254 -0.9005
1 12 -15 0.1192 1.0000 12.0000 -14.9999 -0.1877 -0.4918 -0.8439
0 -15 10 0.1169 0.0000 -15.0000 10.0000 -0.1116 0.3929 0.9362
14 -3 0 0.1387 14.0000 -3.0000 -0.0000 0.2569 -0.8779 0.4629
2 11 11 0.0886 2.0000 11.0001 10.9999 0.9278 -0.1284 -0.3359
-7 11 12 0.1557 -7.0000 11.0001 11.9999 0.7359 0.4819 -0.5179
12 4 2 0.1548 12.0000 4.0000 2.0000 0.5453 -0.8230 0.0933
13 -4 -5 0.1701 13.0000 -4.0000 -5.0000 -0.0220 -0.8758 0.4085
10 -6 11 0.1636 10.0000 -6.0000 10.9999 0.5197 -0.3919 0.7123
0 6 17 0.1262 0.0001 6.0001 16.9999 0.9538 0.1771 -0.0234
-13 2 9 0.1877 -13.0000 2.0000 8.9999 0.1226 0.9707 -0.2391
-13 -3 -1 0.1558 -13.0000 -3.0000 -1.0000 -0.4919 0.8894 -0.1500
-8 11 -11 0.1391 -8.0000 11.0000 -10.9999 -0.2860 0.1819 -0.9245
1 11 -16 0.1182 1.0000 10.9999 -15.9999 -0.2673 -0.4921 -0.8093
0 -10 17 0.1374 0.0000 -9.9999 16.9999 0.3730 0.4264 0.7969

loop_
_geom_angle_atom_site_label_1
_geom_angle_atom_site_label_2
_geom_angle_atom_site_label_3
_geom_angle
C8 O2 C29 115.15(11)
C22 O4 C34 114.58(11)
C32 O6 C33 114.15(17)
C37 O8 C38 116.47(16)
O1 C1 C2 115.88(14)
O1 C1 C6 122.81(14)
C2 C1 C6 121.29(15)
C17 C1A C19 119.64(16)
C1 C2 C28 120.04(15)
C3 C2 C1 118.58(16)
C3 C2 C28 121.37(15)
C4 C3 C2 120.92(16)
C18 C4 C3 119.65(17)
C32 C5 C30 113.75(16)
C1 C6 C7 121.12(15)
C18 C6 C1 117.97(15)
C18 C6 C7 120.89(15)
C6 C7 C9 111.93(13)
O2 C8 C9 118.25(14)
O2 C8 C13 119.09(14)
C9 C8 C13 122.51(15)
C8 C9 C7 121.93(15)
C10 C9 C7 120.26(15)
C10 C9 C8 117.66(15)
C11 C10 C9 120.94(15)
C10 C11 C12 120.19(16)
C11 C12 C13 120.88(15)
C8 C13 C14 122.46(14)
C12 C13 C8 117.66(15)
C12 C13 C14 119.82(14)
C13 C14 C16 111.82(13)
O3 C15 C16 115.96(14)
O3 C15 C20 122.61(14)
C20 C15 C16 121.42(14)
C15 C16 C14 120.19(14)
C17 C16 C14 121.52(14)
C17 C16 C15 118.24(15)
C1A C17 C16 121.29(16)
C4 C18 C6 121.58(17)
C1A C19 C20 121.32(16)
C15 C20 C21 121.45(14)
C19 C20 C15 118.08(15)
C19 C20 C21 120.46(14)
C20 C21 C23 111.75(13)
O4 C22 C23 118.17(14)
O4 C22 C27 119.37(14)
C27 C22 C23 122.36(15)
C22 C23 C21 121.83(14)
C24 C23 C21 120.23(14)
C24 C23 C22 117.84(15)
C25 C24 C23 120.86(15)
C26 C25 C24 120.13(15)
C25 C26 C27 121.04(16)
C22 C27 C26 117.58(15)
C22 C27 C28 122.59(14)
C26 C27 C28 119.80(15)
C2 C28 C27 111.82(13)
O2 C29 C30 106.69(13)
C29 C30 C5 112.64(15)
O5 C32 O6 122.98(18)
O5 C32 C5 125.18(17)
O6 C32 C5 111.84(16)
O4 C34 C35 107.66(13)
C34 C35 C36 114.30(14)
C37 C36 C35 111.58(14)
O7 C37 O8 122.97(16)
O7 C37 C36 125.66(17)
O8 C37 C36 111.37(15)

loop_
_geom_bond_atom_site_label_1
_geom_bond_atom_site_label_2
_geom_bond_distance
O1 C1 1.361(2)
O2 C8 1.3922(19)
O2 C29 1.4456(19)
O3 C15 1.3632(19)
O4 C22 1.3964(19)
O4 C34 1.4464(19)
O5 C32 1.207(2)
O6 C32 1.333(2)
O6 C33 1.463(3)
O7 C37 1.202(2)
O8 C37 1.342(2)
O8 C38 1.439(2)
C1 C2 1.401(2)
C1 C6 1.404(2)
C1A C17 1.383(3)
C1A C19 1.385(3)
C2 C3 1.391(2)
C2 C28 1.519(2)
C3 C4 1.385(3)
C4 C18 1.383(3)
C5 C30 1.510(3)
C5 C32 1.491(3)
C6 C7 1.520(2)
C6 C18 1.390(2)
C7 C9 1.521(2)
C8 C9 1.397(2)
C8 C13 1.401(2)
C9 C10 1.394(2)
C10 C11 1.386(2)
C11 C12 1.387(2)
C12 C13 1.393(2)
C13 C14 1.520(2)
C14 C16 1.521(2)
C15 C16 1.405(2)
C15 C20 1.401(2)
C16 C17 1.389(2)
C19 C20 1.393(2)
C20 C21 1.519(2)
C21 C23 1.521(2)
C22 C23 1.402(2)
C22 C27 1.398(2)
C23 C24 1.394(2)
C24 C25 1.389(2)
C25 C26 1.383(2)
C26 C27 1.400(2)
C27 C28 1.519(2)
C29 C30 1.508(2)
C34 C35 1.512(2)
C35 C36 1.531(2)
C36 C37 1.503(2)
